data_7127958
loop_
_publ_author_name
'Deutscher, Jennifer'
'Gerschel, Philipp'
'Warm, Katrin'
'Kuhlmann, Uwe'
'Mebs, Stefan'
'Haumann, Michael'
'Dau, Holger'
'Hildebrandt, Peter'
'Apfel, Ulf-Peter'
'Ray, Kallol'

_publ_section_title
;
 A bioinspired oxoiron(IV) motif supported on a N<sub>2</sub>S<sub>2</sub>
 macrocyclic ligand.
;
_journal_issue 23
_journal_name_full 'Chemical communications (Cambridge, England)'
_journal_page_first 2947
_journal_page_last 2950
_journal_paper_doi 10.1039/d1cc00250c
_journal_volume 57
_journal_year 2021
_chemical_formula_moiety 'C12 H22 F6 Fe N2 O6 S4'
_chemical_formula_sum 'C12 H22 F6 Fe N2 O6 S4'
_chemical_formula_weight 588.40
_space_group_crystal_system orthorhombic
_space_group_IT_number 33
_space_group_name_Hall 'P 2c -2n'
_space_group_name_H-M_alt 'P n a 21'
_atom_sites_solution_hydrogens geom
_audit_creation_method SHELXL-2018/3
_audit_update_record
;
2021-01-05 deposited with the CCDC.	2021-02-16 downloaded from the CCDC.
;
_cell_angle_alpha 90
_cell_angle_beta 90
_cell_angle_gamma 90
_cell_formula_units_Z 4
_cell_length_a 18.5420(9)
_cell_length_b 14.0911(7)
_cell_length_c 8.2672(4)
_cell_measurement_reflns_used 4123
_cell_measurement_temperature 100(2)
_cell_measurement_theta_max 25.84
_cell_measurement_theta_min 2.86
_cell_volume 2160.03(18)
_computing_cell_refinement 'Bruker SAINT'
_computing_data_collection 'Bruker APEX3'
_computing_data_reduction 'Bruker SAINT'
_computing_molecular_graphics 'Bruker SHELXTL'
_computing_publication_material 'Bruker SHELXTL'
_computing_structure_refinement 'SHELXL-2018/3 (Sheldrick, 2018)'
_computing_structure_solution 'SHELXS-97 (Sheldrick 2008)'
_diffrn_ambient_temperature 100(2)
_diffrn_measured_fraction_theta_full 0.993
_diffrn_measured_fraction_theta_max 0.989
_diffrn_measurement_device_type 'Bruker D8 Venture'
_diffrn_measurement_method '\f and \w scans'
_diffrn_radiation_type MoK\a
_diffrn_radiation_wavelength 0.71073
_diffrn_reflns_av_R_equivalents 0.0387
_diffrn_reflns_av_unetI/netI 0.0548
_diffrn_reflns_Laue_measured_fraction_full 0.993
_diffrn_reflns_Laue_measured_fraction_max 0.989
_diffrn_reflns_limit_h_max 22
_diffrn_reflns_limit_h_min -22
_diffrn_reflns_limit_k_max 13
_diffrn_reflns_limit_k_min -17
_diffrn_reflns_limit_l_max 9
_diffrn_reflns_limit_l_min -10
_diffrn_reflns_number 9025
_diffrn_reflns_point_group_measured_fraction_full 0.954
_diffrn_reflns_point_group_measured_fraction_max 0.946
_diffrn_reflns_theta_full 25.242
_diffrn_reflns_theta_max 25.933
_diffrn_reflns_theta_min 2.630
_exptl_absorpt_coefficient_mu 1.169
_exptl_absorpt_correction_T_max 0.7453
_exptl_absorpt_correction_T_min 0.6308
_exptl_absorpt_correction_type multi-scan
_exptl_absorpt_process_details SADABS
_exptl_crystal_colour colourless
_exptl_crystal_density_diffrn 1.809
_exptl_crystal_description plate
_exptl_crystal_F_000 1200
_exptl_crystal_size_max 0.32
_exptl_crystal_size_mid 0.12
_exptl_crystal_size_min 0.04
_refine_diff_density_max 0.397
_refine_diff_density_min -0.515
_refine_diff_density_rms 0.077
_refine_ls_abs_structure_details
;
 Refined as an inversion twin.
;
_refine_ls_abs_structure_Flack 0.21(2)
_refine_ls_extinction_method none
_refine_ls_goodness_of_fit_ref 1.047
_refine_ls_hydrogen_treatment constr
_refine_ls_matrix_type full
_refine_ls_number_parameters 281
_refine_ls_number_reflns 3991
_refine_ls_number_restraints 1
_refine_ls_restrained_S_all 1.047
_refine_ls_R_factor_all 0.0506
_refine_ls_R_factor_gt 0.0341
_refine_ls_shift/su_max 0.000
_refine_ls_shift/su_mean 0.000
_refine_ls_structure_factor_coef Fsqd
_refine_ls_weighting_details 'w=1/[\s^2^(Fo^2^)+(0.0264P)^2^] where P=(Fo^2^+2Fc^2^)/3'
_refine_ls_weighting_scheme calc
_refine_ls_wR_factor_gt 0.0591
_refine_ls_wR_factor_ref 0.0641
_reflns_Friedel_coverage 0.782
_reflns_Friedel_fraction_full 0.908
_reflns_Friedel_fraction_max 0.897
_reflns_number_gt 3389
_reflns_number_total 3991
_reflns_threshold_expression 'I > 2\s(I)'
_cod_data_source_file d1cc00250c2.cif
_cod_data_source_block mo_k18_JD_523_0ma
_cod_depositor_comments 'Adding full bibliography for 7127958--7127959.cif.'
_cod_database_code 7127958
_shelx_shelxl_version_number 2018/3
_shelx_space_group_comment
;
The symmetry employed for this shelxl refinement is uniquely defined
by the following loop, which should always be used as a source of
symmetry information in preference to the above space-group names.
They are only intended as comments.
;

loop_
_space_group_symop_operation_xyz
'x, y, z'
'-x, -y, z+1/2'
'-x+1/2, y+1/2, z+1/2'
'x+1/2, -y+1/2, z'

loop_
_atom_site_label
_atom_site_type_symbol
_atom_site_fract_x
_atom_site_fract_y
_atom_site_fract_z
_atom_site_U_iso_or_equiv
_atom_site_adp_type
_atom_site_occupancy
_atom_site_site_symmetry_order
_atom_site_calc_flag
_atom_site_refinement_flags_posn
_atom_site_refinement_flags_adp
_atom_site_refinement_flags_occupancy
_atom_site_disorder_assembly
_atom_site_disorder_group
Fe1 Fe 0.23828(3) 0.61736(5) 0.62390(8) 0.01171(16) Uani 1 1 d . . . . .
F1 F 0.03324(15) 0.7096(2) 0.3512(4) 0.0341(8) Uani 1 1 d . . . . .
O1 O 0.18656(17) 0.6600(2) 0.3969(4) 0.0168(8) Uani 1 1 d . . . . .
S1 S 0.27384(7) 0.78521(9) 0.65192(15) 0.0210(3) Uani 1 1 d . . . . .
N1 N 0.30300(18) 0.5722(3) 0.8362(5) 0.0147(9) Uani 1 1 d . . . . .
H1 H 0.274211 0.585619 0.935892 0.018 Uiso 1 1 calc R U . . .
C1 C 0.3570(3) 0.7936(4) 0.7650(6) 0.0251(13) Uani 1 1 d . . . . .
H1A H 0.397556 0.786751 0.688167 0.030 Uiso 1 1 calc R U . . .
H1AB H 0.359965 0.858223 0.811650 0.030 Uiso 1 1 calc R U . . .
S2 S 0.19817(6) 0.45061(8) 0.61744(17) 0.0156(3) Uani 1 1 d . . . . .
F2 F 0.03777(13) 0.6813(2) 0.0965(3) 0.0254(7) Uani 1 1 d . . . . .
O2 O 0.19006(16) 0.6291(3) 0.1074(4) 0.0291(9) Uani 1 1 d . . . . .
N2 N 0.14316(19) 0.6618(3) 0.7632(5) 0.0146(9) Uani 1 1 d . . . . .
H2 H 0.154261 0.647967 0.879231 0.017 Uiso 1 1 calc R U . . .
C2 C 0.3677(3) 0.7233(4) 0.8999(6) 0.0236(13) Uani 1 1 d . . . . .
H2A H 0.326996 0.729923 0.976419 0.028 Uiso 1 1 calc R U . . .
H2AB H 0.412213 0.740974 0.958873 0.028 Uiso 1 1 calc R U . . .
C3 C 0.3736(3) 0.6199(4) 0.8530(6) 0.0213(13) Uani 1 1 d . . . . .
H3A H 0.399858 0.615133 0.749134 0.026 Uiso 1 1 calc R U . . .
H3AB H 0.402270 0.586212 0.936068 0.026 Uiso 1 1 calc R U . . .
S3 S 0.15010(6) 0.62097(9) 0.25554(14) 0.0151(3) Uani 1 1 d . . . . .
F3 F 0.10333(16) 0.7918(2) 0.1962(4) 0.0400(9) Uani 1 1 d . . . . .
O3 O 0.11422(18) 0.5328(3) 0.2835(4) 0.0279(9) Uani 1 1 d . . . . .
S4 S 0.36343(6) 0.60219(9) 0.33480(15) 0.0154(3) Uani 1 1 d . . . . .
F4 F 0.48671(14) 0.5996(2) 0.4930(3) 0.0277(8) Uani 1 1 d . . . . .
O4 O 0.32838(18) 0.5770(3) 0.4874(4) 0.0184(8) Uani 1 1 d . . . . .
C4 C 0.3131(3) 0.4679(4) 0.8241(6) 0.0213(12) Uani 1 1 d . . . . .
H4A H 0.337704 0.444808 0.922812 0.026 Uiso 1 1 calc R U . . .
H4AB H 0.344485 0.453602 0.730390 0.026 Uiso 1 1 calc R U . . .
C5 C 0.2419(3) 0.4155(4) 0.8045(6) 0.0229(13) Uani 1 1 d . . . . .
H5A H 0.209950 0.430045 0.897214 0.027 Uiso 1 1 calc R U . . .
H5AB H 0.250767 0.346174 0.803448 0.027 Uiso 1 1 calc R U . . .
O5 O 0.33829(17) 0.5479(3) 0.1998(4) 0.0236(9) Uani 1 1 d . . . . .
F5 F 0.49470(15) 0.5677(2) 0.2390(4) 0.0337(8) Uani 1 1 d . . . . .
O6 O 0.37277(19) 0.7024(3) 0.3114(4) 0.0287(10) Uani 1 1 d . . . . .
F6 F 0.45197(15) 0.4634(2) 0.4046(4) 0.0305(8) Uani 1 1 d . . . . .
C6 C 0.1040(3) 0.4376(4) 0.6686(6) 0.0241(13) Uani 1 1 d . . . . .
H6A H 0.075611 0.440187 0.567209 0.029 Uiso 1 1 calc R U . . .
H6AB H 0.096952 0.373730 0.715884 0.029 Uiso 1 1 calc R U . . .
C8 C 0.0741(2) 0.6116(4) 0.7259(6) 0.0230(13) Uani 1 1 d . . . . .
H8A H 0.066344 0.612179 0.607455 0.028 Uiso 1 1 calc R U . . .
H8AB H 0.033715 0.646562 0.776690 0.028 Uiso 1 1 calc R U . . .
C9 C 0.1340(3) 0.7659(4) 0.7512(6) 0.0213(12) Uani 1 1 d . . . . .
H9A H 0.094260 0.786617 0.822835 0.026 Uiso 1 1 calc R U . . .
H9AB H 0.121334 0.783366 0.638704 0.026 Uiso 1 1 calc R U . . .
C7 C 0.0731(3) 0.5100(4) 0.7849(6) 0.0248(13) Uani 1 1 d . . . . .
H7A H 0.022575 0.492265 0.809151 0.030 Uiso 1 1 calc R U . . .
H7AB H 0.100533 0.506544 0.887445 0.030 Uiso 1 1 calc R U . . .
C10 C 0.2034(3) 0.8156(4) 0.7999(6) 0.0252(14) Uani 1 1 d . . . . .
H10A H 0.218286 0.794871 0.909403 0.030 Uiso 1 1 calc R U . . .
H10B H 0.195952 0.885170 0.802074 0.030 Uiso 1 1 calc R U . . .
C11 C 0.0768(2) 0.7060(4) 0.2246(6) 0.0187(12) Uani 1 1 d . . . . .
C12 C 0.4539(2) 0.5562(4) 0.3703(6) 0.0204(12) Uani 1 1 d . . . . .

loop_
_atom_site_aniso_label
_atom_site_aniso_U_11
_atom_site_aniso_U_22
_atom_site_aniso_U_33
_atom_site_aniso_U_23
_atom_site_aniso_U_13
_atom_site_aniso_U_12
Fe1 0.0147(3) 0.0106(4) 0.0098(3) 0.0004(3) 0.0000(3) 0.0007(3)
F1 0.0248(15) 0.052(2) 0.0257(18) -0.0036(16) 0.0022(14) 0.0203(15)
O1 0.0213(18) 0.017(2) 0.0121(18) -0.0004(15) -0.0063(15) 0.0034(16)
S1 0.0343(7) 0.0118(7) 0.0169(7) 0.0025(5) -0.0032(6) -0.0033(6)
N1 0.016(2) 0.015(3) 0.013(2) -0.0006(19) 0.0003(18) 0.0030(17)
C1 0.025(3) 0.026(4) 0.025(3) -0.007(3) -0.001(2) -0.006(2)
S2 0.0202(6) 0.0116(7) 0.0151(6) -0.0011(6) 0.0008(6) -0.0030(5)
F2 0.0216(14) 0.029(2) 0.0253(19) -0.0008(14) -0.0100(13) 0.0026(13)
O2 0.0215(17) 0.055(3) 0.0104(18) 0.002(2) 0.0011(17) 0.0133(16)
N2 0.0160(19) 0.012(2) 0.016(2) 0.0004(19) -0.0022(18) 0.0021(17)
C2 0.020(3) 0.029(4) 0.022(3) -0.009(3) 0.000(2) -0.005(3)
C3 0.013(2) 0.033(4) 0.017(3) -0.003(3) -0.001(2) 0.002(2)
S3 0.0166(6) 0.0152(8) 0.0136(6) -0.0006(5) -0.0017(5) 0.0035(5)
F3 0.0391(18) 0.0131(19) 0.068(3) 0.0086(17) -0.0192(17) 0.0004(15)
O3 0.035(2) 0.012(2) 0.037(2) 0.0011(17) -0.0114(17) 0.0001(17)
S4 0.0160(6) 0.0169(8) 0.0131(6) 0.0023(6) 0.0002(6) 0.0002(5)
F4 0.0186(15) 0.037(2) 0.0273(18) -0.0025(15) -0.0061(14) -0.0057(15)
O4 0.0184(18) 0.022(2) 0.0146(19) 0.0036(15) 0.0049(15) 0.0027(16)
C4 0.028(3) 0.020(3) 0.015(3) -0.002(2) -0.002(2) 0.009(2)
C5 0.030(3) 0.013(3) 0.025(3) 0.007(2) 0.001(2) -0.001(2)
O5 0.0206(17) 0.034(2) 0.0164(18) -0.0042(17) -0.0029(15) 0.0011(17)
F5 0.0200(15) 0.053(2) 0.0279(19) -0.0008(17) 0.0110(14) -0.0016(15)
O6 0.032(2) 0.017(2) 0.036(2) 0.0088(18) -0.0005(18) -0.0025(18)
F6 0.0231(15) 0.019(2) 0.049(2) 0.0006(16) -0.0034(15) 0.0057(14)
C6 0.021(3) 0.024(3) 0.028(3) -0.001(2) 0.003(2) -0.008(2)
C8 0.018(2) 0.030(4) 0.020(3) 0.001(2) -0.002(2) -0.003(2)
C9 0.029(3) 0.016(3) 0.019(3) -0.002(2) -0.003(2) 0.011(2)
C7 0.022(3) 0.028(4) 0.025(3) -0.001(3) 0.002(2) -0.006(2)
C10 0.037(3) 0.014(3) 0.024(3) -0.003(2) -0.007(2) 0.003(3)
C11 0.019(2) 0.018(3) 0.019(3) -0.002(2) 0.000(2) -0.003(2)
C12 0.019(3) 0.024(3) 0.019(3) 0.001(2) 0.004(2) -0.003(2)

loop_
_atom_type_symbol
_atom_type_description
_atom_type_scat_dispersion_real
_atom_type_scat_dispersion_imag
_atom_type_scat_source
C C 0.0033 0.0016 'International Tables Vol C Tables 4.2.6.8 and 6.1.1.4'
H H 0.0000 0.0000 'International Tables Vol C Tables 4.2.6.8 and 6.1.1.4'
F F 0.0171 0.0103 'International Tables Vol C Tables 4.2.6.8 and 6.1.1.4'
Fe Fe 0.3463 0.8444 'International Tables Vol C Tables 4.2.6.8 and 6.1.1.4'
N N 0.0061 0.0033 'International Tables Vol C Tables 4.2.6.8 and 6.1.1.4'
O O 0.0106 0.0060 'International Tables Vol C Tables 4.2.6.8 and 6.1.1.4'
S S 0.1246 0.1234 'International Tables Vol C Tables 4.2.6.8 and 6.1.1.4'

loop_
_geom_angle_atom_site_label_1
_geom_angle_atom_site_label_2
_geom_angle_atom_site_label_3
_geom_angle
_geom_angle_site_symmetry_1
_geom_angle_site_symmetry_3
_geom_angle_publ_flag
O4 Fe1 O1 87.84(13) . . ?
O4 Fe1 N2 178.81(15) . . ?
O1 Fe1 N2 91.11(14) . . ?
O4 Fe1 N1 85.24(14) . . ?
O1 Fe1 N1 172.97(13) . . ?
N2 Fe1 N1 95.80(14) . . ?
O4 Fe1 S2 88.30(11) . . ?
O1 Fe1 S2 96.37(9) . . ?
N2 Fe1 S2 92.35(11) . . ?
N1 Fe1 S2 84.67(11) . . ?
O4 Fe1 S1 95.60(11) . . ?
O1 Fe1 S1 86.23(9) . . ?
N2 Fe1 S1 83.80(11) . . ?
N1 Fe1 S1 93.21(11) . . ?
S2 Fe1 S1 175.40(5) . . ?
S3 O1 Fe1 141.8(2) . . ?
C1 S1 C10 104.2(2) . . ?
C1 S1 Fe1 109.86(19) . . ?
C10 S1 Fe1 95.52(18) . . ?
C3 N1 C4 110.2(3) . . ?
C3 N1 Fe1 115.0(3) . . ?
C4 N1 Fe1 107.4(3) . . ?
C3 N1 H1 108.0 . . ?
C4 N1 H1 108.0 . . ?
Fe1 N1 H1 108.0 . . ?
C2 C1 S1 117.0(4) . . ?
C2 C1 H1A 108.1 . . ?
S1 C1 H1A 108.1 . . ?
C2 C1 H1AB 108.1 . . ?
S1 C1 H1AB 108.1 . . ?
H1A C1 H1AB 107.3 . . ?
C6 S2 C5 101.8(2) . . ?
C6 S2 Fe1 112.54(19) . . ?
C5 S2 Fe1 96.14(17) . . ?
C9 N2 C8 110.9(4) . . ?
C9 N2 Fe1 109.8(3) . . ?
C8 N2 Fe1 116.4(3) . . ?
C9 N2 H2 106.4 . . ?
C8 N2 H2 106.4 . . ?
Fe1 N2 H2 106.4 . . ?
C1 C2 C3 117.0(4) . . ?
C1 C2 H2A 108.0 . . ?
C3 C2 H2A 108.0 . . ?
C1 C2 H2AB 108.0 . . ?
C3 C2 H2AB 108.0 . . ?
H2A C2 H2AB 107.3 . . ?
N1 C3 C2 113.5(4) . . ?
N1 C3 H3A 108.9 . . ?
C2 C3 H3A 108.9 . . ?
N1 C3 H3AB 108.9 . . ?
C2 C3 H3AB 108.9 . . ?
H3A C3 H3AB 107.7 . . ?
O3 S3 O2 116.6(2) . . ?
O3 S3 O1 114.5(2) . . ?
O2 S3 O1 114.49(19) . . ?
O3 S3 C11 104.3(2) . . ?
O2 S3 C11 102.2(2) . . ?
O1 S3 C11 102.1(2) . . ?
O5 S4 O6 117.4(2) . . ?
O5 S4 O4 113.5(2) . . ?
O6 S4 O4 114.1(2) . . ?
O5 S4 C12 103.6(2) . . ?
O6 S4 C12 105.1(2) . . ?
O4 S4 C12 100.6(2) . . ?
S4 O4 Fe1 138.9(2) . . ?
N1 C4 C5 112.3(4) . . ?
N1 C4 H4A 109.2 . . ?
C5 C4 H4A 109.2 . . ?
N1 C4 H4AB 109.2 . . ?
C5 C4 H4AB 109.2 . . ?
H4A C4 H4AB 107.9 . . ?
C4 C5 S2 110.2(4) . . ?
C4 C5 H5A 109.6 . . ?
S2 C5 H5A 109.6 . . ?
C4 C5 H5AB 109.6 . . ?
S2 C5 H5AB 109.6 . . ?
H5A C5 H5AB 108.1 . . ?
C7 C6 S2 116.5(4) . . ?
C7 C6 H6A 108.2 . . ?
S2 C6 H6A 108.2 . . ?
C7 C6 H6AB 108.2 . . ?
S2 C6 H6AB 108.2 . . ?
H6A C6 H6AB 107.3 . . ?
N2 C8 C7 113.1(4) . . ?
N2 C8 H8A 109.0 . . ?
C7 C8 H8A 109.0 . . ?
N2 C8 H8AB 109.0 . . ?
C7 C8 H8AB 109.0 . . ?
H8A C8 H8AB 107.8 . . ?
N2 C9 C10 110.0(4) . . ?
N2 C9 H9A 109.7 . . ?
C10 C9 H9A 109.7 . . ?
N2 C9 H9AB 109.7 . . ?
C10 C9 H9AB 109.7 . . ?
H9A C9 H9AB 108.2 . . ?
C8 C7 C6 115.4(5) . . ?
C8 C7 H7A 108.4 . . ?
C6 C7 H7A 108.4 . . ?
C8 C7 H7AB 108.4 . . ?
C6 C7 H7AB 108.4 . . ?
H7A C7 H7AB 107.5 . . ?
C9 C10 S1 108.5(4) . . ?
C9 C10 H10A 110.0 . . ?
S1 C10 H10A 110.0 . . ?
C9 C10 H10B 110.0 . . ?
S1 C10 H10B 110.0 . . ?
H10A C10 H10B 108.4 . . ?
F1 C11 F3 109.4(4) . . ?
F1 C11 F2 107.9(4) . . ?
F3 C11 F2 107.4(4) . . ?
F1 C11 S3 111.6(3) . . ?
F3 C11 S3 110.3(3) . . ?
F2 C11 S3 110.1(3) . . ?
F4 C12 F5 107.7(4) . . ?
F4 C12 F6 107.4(4) . . ?
F5 C12 F6 107.8(4) . . ?
F4 C12 S4 112.4(4) . . ?
F5 C12 S4 110.4(3) . . ?
F6 C12 S4 111.0(3) . . ?

loop_
_geom_bond_atom_site_label_1
_geom_bond_atom_site_label_2
_geom_bond_distance
_geom_bond_site_symmetry_2
_geom_bond_publ_flag
Fe1 O4 2.094(3) . ?
Fe1 O1 2.192(3) . ?
Fe1 N2 2.198(4) . ?
Fe1 N1 2.219(4) . ?
Fe1 S2 2.4652(13) . ?
Fe1 S1 2.4662(15) . ?
F1 C11 1.323(5) . ?
O1 S3 1.458(3) . ?
S1 C1 1.807(5) . ?
S1 C10 1.840(5) . ?
N1 C3 1.477(6) . ?
N1 C4 1.485(6) . ?
N1 H1 1.0000 . ?
C1 C2 1.505(7) . ?
C1 H1A 0.9900 . ?
C1 H1AB 0.9900 . ?
S2 C6 1.806(5) . ?
S2 C5 1.815(5) . ?
F2 C11 1.330(5) . ?
O2 S3 1.436(4) . ?
N2 C9 1.480(6) . ?
N2 C8 1.495(6) . ?
N2 H2 1.0000 . ?
C2 C3 1.511(7) . ?
C2 H2A 0.9900 . ?
C2 H2AB 0.9900 . ?
C3 H3A 0.9900 . ?
C3 H3AB 0.9900 . ?
S3 O3 1.428(4) . ?
S3 C11 1.830(5) . ?
F3 C11 1.325(6) . ?
S4 O5 1.431(4) . ?
S4 O6 1.436(4) . ?
S4 O4 1.463(3) . ?
S4 C12 1.821(5) . ?
F4 C12 1.332(6) . ?
C4 C5 1.522(7) . ?
C4 H4A 0.9900 . ?
C4 H4AB 0.9900 . ?
C5 H5A 0.9900 . ?
C5 H5AB 0.9900 . ?
F5 C12 1.333(5) . ?
F6 C12 1.339(6) . ?
C6 C7 1.514(7) . ?
C6 H6A 0.9900 . ?
C6 H6AB 0.9900 . ?
C8 C7 1.512(7) . ?
C8 H8A 0.9900 . ?
C8 H8AB 0.9900 . ?
C9 C10 1.520(7) . ?
C9 H9A 0.9900 . ?
C9 H9AB 0.9900 . ?
C7 H7A 0.9900 . ?
C7 H7AB 0.9900 . ?
C10 H10A 0.9900 . ?
C10 H10B 0.9900 . ?

loop_
_geom_torsion_atom_site_label_1
_geom_torsion_atom_site_label_2
_geom_torsion_atom_site_label_3
_geom_torsion_atom_site_label_4
_geom_torsion
_geom_torsion_site_symmetry_1
_geom_torsion_site_symmetry_2
_geom_torsion_site_symmetry_3
_geom_torsion_site_symmetry_4
_geom_torsion_publ_flag
C10 S1 C1 C2 65.6(5) . . . . ?
Fe1 S1 C1 C2 -35.7(4) . . . . ?
S1 C1 C2 C3 64.5(6) . . . . ?
C4 N1 C3 C2 -168.3(4) . . . . ?
Fe1 N1 C3 C2 70.2(5) . . . . ?
C1 C2 C3 N1 -85.1(6) . . . . ?
Fe1 O1 S3 O3 27.5(4) . . . . ?
Fe1 O1 S3 O2 -110.9(3) . . . . ?
Fe1 O1 S3 C11 139.5(3) . . . . ?
O5 S4 O4 Fe1 -90.5(4) . . . . ?
O6 S4 O4 Fe1 47.5(4) . . . . ?
C12 S4 O4 Fe1 159.5(3) . . . . ?
C3 N1 C4 C5 -179.3(4) . . . . ?
Fe1 N1 C4 C5 -53.4(4) . . . . ?
N1 C4 C5 S2 62.6(5) . . . . ?
C6 S2 C5 C4 -149.6(4) . . . . ?
Fe1 S2 C5 C4 -35.0(4) . . . . ?
C5 S2 C6 C7 71.4(5) . . . . ?
Fe1 S2 C6 C7 -30.4(5) . . . . ?
C9 N2 C8 C7 -162.3(4) . . . . ?
Fe1 N2 C8 C7 71.2(5) . . . . ?
C8 N2 C9 C10 176.4(4) . . . . ?
Fe1 N2 C9 C10 -53.6(5) . . . . ?
N2 C8 C7 C6 -87.1(5) . . . . ?
S2 C6 C7 C8 62.4(6) . . . . ?
N2 C9 C10 S1 65.1(5) . . . . ?
C1 S1 C10 C9 -152.1(4) . . . . ?
Fe1 S1 C10 C9 -40.0(4) . . . . ?
O3 S3 C11 F1 58.5(4) . . . . ?
O2 S3 C11 F1 -179.6(3) . . . . ?
O1 S3 C11 F1 -60.9(4) . . . . ?
O3 S3 C11 F3 -179.7(3) . . . . ?
O2 S3 C11 F3 -57.8(4) . . . . ?
O1 S3 C11 F3 60.9(4) . . . . ?
O3 S3 C11 F2 -61.3(4) . . . . ?
O2 S3 C11 F2 60.6(4) . . . . ?
O1 S3 C11 F2 179.3(3) . . . . ?
O5 S4 C12 F4 179.5(3) . . . . ?
O6 S4 C12 F4 55.7(4) . . . . ?
O4 S4 C12 F4 -63.0(4) . . . . ?
O5 S4 C12 F5 59.2(4) . . . . ?
O6 S4 C12 F5 -64.6(4) . . . . ?
O4 S4 C12 F5 176.7(4) . . . . ?
O5 S4 C12 F6 -60.3(4) . . . . ?
O6 S4 C12 F6 176.0(3) . . . . ?
O4 S4 C12 F6 57.2(4) . . . . ?
